data_4322525
loop_
_publ_author_name
'O. Danny Fox'
'N. Kent Dalley'
'Roger G. Harrison'

_publ_section_title
;
 Structure and Small Molecule Binding of a Tetranuclear Iron(II)
 Resorc[4]arene-Based Cage Complex
;
_journal_name_full 'Inorganic Chemistry'
_journal_page_first 5860
_journal_page_last 5863
_journal_paper_doi 10.1021/ic990834m
_journal_volume 38
_journal_year 1999
_chemical_formula_structural SR4[FE4(C112H104N8O48).6H2O].50H2O
_chemical_formula_sum 'C28 H54 Fe N2 O26 Sr'
_chemical_formula_weight 978.20
_chemical_name_systematic
; 
 ? 
;
_space_group_IT_number 88
_symmetry_cell_setting tetragonal
_symmetry_space_group_name_Hall '-I 4ad'
_symmetry_space_group_name_H-M 'I 41/a :2'
_atom_sites_solution_hydrogens geom
_atom_sites_solution_primary direct
_atom_sites_solution_secondary difmap
_audit_creation_method SHELXL
_cell_angle_alpha 90.00
_cell_angle_beta 90.00
_cell_angle_gamma 90.00
_cell_formula_units_Z 16
_cell_length_a 19.8952(11)
_cell_length_b 19.8952(11)
_cell_length_c 54.545(7)
_cell_measurement_reflns_used 22
_cell_measurement_temperature 293(2)
_cell_measurement_theta_max 11.9
_cell_measurement_theta_min 6.4
_cell_volume 21590(3)
_computing_cell_refinement SAME
_computing_data_collection 'BRUKER SOFTWARE '
_computing_data_reduction SAME
_computing_molecular_graphics SAME
_computing_structure_refinement 'SHELXL-93 (Sheldrick, 1993)'
_computing_structure_solution 'SHELXS-86 (Sheldrick, 1990)'
_diffrn_ambient_temperature 293(2)
_diffrn_measurement_device 'BRUKER P4 '
_diffrn_measurement_method 'THETA 2-THETA SCANS'
_diffrn_radiation_monochromator graphite
_diffrn_radiation_source 'fine-focus sealed tube'
_diffrn_radiation_type MoK\a
_diffrn_radiation_wavelength 0.71073
_diffrn_reflns_av_R_equivalents 0.0689
_diffrn_reflns_av_sigmaI/netI 0.1650
_diffrn_reflns_limit_h_max 20
_diffrn_reflns_limit_h_min 0
_diffrn_reflns_limit_k_max 20
_diffrn_reflns_limit_k_min 0
_diffrn_reflns_limit_l_max 54
_diffrn_reflns_limit_l_min 0
_diffrn_reflns_number 6084
_diffrn_reflns_theta_max 21.00
_diffrn_reflns_theta_min 2.05
_diffrn_standards_interval_count 97
_diffrn_standards_number 3
_exptl_absorpt_coefficient_mu 1.329
_exptl_absorpt_correction_T_max 0.84
_exptl_absorpt_correction_T_min 0.70
_exptl_absorpt_correction_type psi-scans
_exptl_crystal_colour COLORLESS
_exptl_crystal_density_diffrn 1.204
_exptl_crystal_description PLATE
_exptl_crystal_F_000 8128
_exptl_crystal_size_max 0.54
_exptl_crystal_size_mid 0.35
_exptl_crystal_size_min 0.25
_refine_diff_density_max 0.678
_refine_diff_density_min -0.405
_refine_diff_density_rms 0.105
_refine_ls_extinction_method none
_refine_ls_goodness_of_fit_all 1.055
_refine_ls_goodness_of_fit_obs 1.220
_refine_ls_hydrogen_treatment RIDING
_refine_ls_matrix_type full
_refine_ls_number_parameters 542
_refine_ls_number_reflns 5643
_refine_ls_number_restraints 0
_refine_ls_restrained_S_all 1.191
_refine_ls_restrained_S_obs 1.220
_refine_ls_R_factor_all 0.2099
_refine_ls_R_factor_obs 0.0953
_refine_ls_shift/esd_max -0.012
_refine_ls_shift/esd_mean 0.001
_refine_ls_structure_factor_coef Fsqd
_refine_ls_weighting_details 'w=1/[\s^2^(Fo^2^)+(0.1538P)^2^+115.6365P] where P=(Fo^2^+2Fc^2^)/3'
_refine_ls_weighting_scheme calc
_refine_ls_wR_factor_all 0.3541
_refine_ls_wR_factor_obs 0.2399
_reflns_number_observed 2588
_reflns_number_total 5675
_reflns_observed_criterion >2sigma(I)
_cod_data_source_file ic990834m_1.cif
_cod_data_source_block CompoundSr4_1.6H2O
_cod_depositor_comments
;
The following automatic conversions were performed:

'_geom_bond_publ_flag' value 'Y' changed to 'y' according to the
built-in table from CIF Core dictionary named 'cif_core.dic' version
2.4.1 from 2010-06-29 (69 times).

'_geom_bond_publ_flag' value 'N'
changed to 'n' according to the built-in table from CIF Core
dictionary named 'cif_core.dic' version 2.4.1 from 2010-06-29 (15
times).

'_geom_angle_publ_flag' value 'Y' changed to 'y' according
to the built-in table from CIF Core dictionary named 'cif_core.dic'
version 2.4.1 from 2010-06-29 (83 times).

'_geom_angle_publ_flag'
value 'N' changed to 'n' according to the built-in table from CIF
Core dictionary named 'cif_core.dic' version 2.4.1 from 2010-06-29
(152 times).

Automatic conversion script
Id: cif_fix_values 1673 2011-04-08 12:14:43Z adriana 

The following automatic conversions were performed:

'_refine_ls_weighting_scheme' value 'calc
w=1/[\s^2^(Fo^2^)+(0.1538P)^2^+115.6365P] where P=(Fo^2^+2Fc^2^)/3'
was changed to 'calc'. New tag '_refine_ls_weighting_details' was
created. The value of the new tag was set to
'w=1/[\s^2^(Fo^2^)+(0.1538P)^2^+115.6365P] where P=(Fo^2^+2Fc^2^)/3'.

Automatic conversion script
Id: cif_fix_values 3143 2015-03-26 13:38:13Z robertas 
;
_cod_original_cell_volume 21590.0(31)
_cod_original_sg_symbol_H-M 'I 41/a'
_cod_database_code 4322525

loop_
_symmetry_equiv_pos_as_xyz
'x, y, z'
'-x+1/2, -y, z+1/2'
'-y+3/4, x+1/4, z+1/4'
'y+3/4, -x+3/4, z+3/4'
'x+1/2, y+1/2, z+1/2'
'-x+1, -y+1/2, z+1'
'-y+5/4, x+3/4, z+3/4'
'y+5/4, -x+5/4, z+5/4'
'-x, -y, -z'
'x-1/2, y, -z-1/2'
'y-3/4, -x-1/4, -z-1/4'
'-y-3/4, x-3/4, -z-3/4'
'-x+1/2, -y+1/2, -z+1/2'
'x, y+1/2, -z'
'y-1/4, -x+1/4, -z+1/4'
'-y-1/4, x-1/4, -z-1/4'

loop_
_atom_site_aniso_label
_atom_site_aniso_U_11
_atom_site_aniso_U_22
_atom_site_aniso_U_33
_atom_site_aniso_U_23
_atom_site_aniso_U_13
_atom_site_aniso_U_12
Fe1 0.0375(13) 0.0485(14) 0.0467(14) -0.0054(12) 0.0005(11) -0.0051(11)
Sr1 0.0400(13) 0.082(2) 0.095(2) 0.0193(13) -0.0108(12) -0.0059(11)
O1 0.037(6) 0.048(6) 0.058(7) 0.010(5) 0.015(5) 0.004(5)
O2 0.027(6) 0.058(7) 0.070(8) 0.018(6) 0.005(5) -0.001(5)
O3 0.025(5) 0.057(7) 0.044(6) 0.007(5) 0.003(5) -0.004(5)
O4 0.045(7) 0.037(6) 0.054(7) 0.004(5) -0.001(5) 0.000(5)
O5 0.101(10) 0.098(10) 0.118(11) 0.012(9) 0.063(9) 0.054(9)
O6 0.080(8) 0.044(7) 0.064(8) 0.014(6) 0.017(7) 0.022(6)
O7 0.053(7) 0.066(8) 0.065(9) 0.007(6) 0.008(6) -0.014(6)
O8 0.058(8) 0.103(10) 0.082(9) 0.018(7) -0.021(7) -0.036(7)
O9 0.087(10) 0.056(8) 0.115(12) 0.000(8) -0.025(8) 0.016(7)
O10 0.076(8) 0.049(7) 0.061(8) -0.026(6) -0.010(7) 0.012(6)
O11 0.052(7) 0.069(7) 0.041(7) -0.005(6) 0.003(6) -0.019(6)
O12 0.039(7) 0.092(9) 0.074(8) -0.020(7) 0.019(6) 0.002(6)
N1 0.031(7) 0.047(8) 0.048(8) 0.003(6) 0.003(6) 0.000(6)
N2 0.023(7) 0.058(9) 0.038(8) -0.001(7) 0.003(6) -0.009(6)
C1 0.059(11) 0.074(12) 0.065(13) -0.026(10) -0.021(9) 0.001(9)
C2 0.040(9) 0.043(9) 0.036(9) -0.007(8) -0.008(8) -0.013(8)
C3 0.057(11) 0.028(8) 0.034(10) 0.006(7) 0.002(8) 0.007(8)
C4 0.050(11) 0.035(9) 0.022(8) 0.010(7) 0.005(8) 0.000(8)
C5 0.036(10) 0.047(10) 0.031(9) 0.005(8) 0.002(8) -0.008(8)
C6 0.010(8) 0.049(10) 0.052(11) -0.007(9) -0.003(8) -0.013(7)
C7 0.037(10) 0.043(10) 0.049(11) -0.009(8) 0.005(9) 0.012(8)
C8 0.051(11) 0.026(8) 0.043(10) -0.002(8) 0.021(9) 0.007(8)
C9 0.050(11) 0.061(11) 0.042(10) 0.024(8) 0.015(9) 0.002(9)
C11 0.053(10) 0.072(12) 0.040(10) -0.006(9) 0.022(8) -0.018(9)
C12 0.042(9) 0.034(9) 0.025(8) -0.011(7) 0.003(7) -0.009(7)
C13 0.027(8) 0.064(11) 0.019(9) 0.013(8) -0.001(7) -0.019(8)
C14 0.039(9) 0.057(11) 0.026(9) 0.006(8) -0.009(7) -0.018(9)
C15 0.026(8) 0.032(9) 0.038(9) -0.009(8) 0.003(7) -0.011(7)
C16 0.044(10) 0.044(10) 0.035(10) -0.008(8) 0.008(8) -0.009(8)
C17 0.032(9) 0.050(11) 0.040(10) 0.026(9) 0.014(8) 0.006(8)
C18 0.023(8) 0.039(10) 0.060(12) 0.008(9) 0.019(8) 0.005(8)
C19 0.037(9) 0.057(11) 0.059(11) 0.007(10) -0.007(8) 0.002(9)
C21 0.037(9) 0.035(9) 0.045(10) 0.001(8) 0.008(7) 0.009(7)
C22 0.050(10) 0.054(11) 0.051(11) 0.011(8) 0.014(9) -0.001(9)
C23 0.046(11) 0.052(12) 0.086(15) -0.025(11) 0.005(11) 0.022(9)
C24 0.054(11) 0.064(11) 0.047(11) -0.009(9) -0.007(9) 0.011(9)
C25 0.078(15) 0.059(12) 0.044(12) 0.004(10) 0.008(12) 0.009(10)
C31 0.023(8) 0.059(10) 0.044(10) 0.008(8) -0.008(7) 0.002(8)
C32 0.041(10) 0.071(12) 0.048(11) 0.015(10) -0.001(8) -0.029(9)
C33 0.060(12) 0.067(14) 0.059(14) -0.014(12) -0.012(11) -0.015(11)
C34 0.033(9) 0.070(11) 0.038(10) -0.008(8) 0.005(8) -0.007(8)
C35 0.037(10) 0.064(11) 0.038(11) 0.004(9) 0.005(9) 0.005(9)
O21 0.210(27) 0.110(18) 0.157(23) 0.000 0.000 -0.011(18)
O22 0.113(21) 0.230(34) 0.120(21) 0.055(24) 0.036(18) -0.023(24)
O22' 0.114(36) 0.168(50) 0.095(34) -0.036(32) 0.015(28) -0.044(34)
O31 0.162(15) 0.082(10) 0.178(16) 0.003(10) -0.101(13) 0.007(10)
O32 0.045(17) 0.176(44) 0.104(32) 0.065(25) -0.052(18) -0.071(21)
O32' 0.233(74) 0.119(49) 0.171(82) 0.082(47) -0.060(48) -0.035(42)
O33 0.166(17) 0.174(18) 0.211(20) 0.059(15) -0.068(15) -0.040(14)
O34 0.091(10) 0.109(10) 0.099(10) 0.007(9) -0.024(8) -0.008(8)
O35 0.145(18) 0.413(40) 0.214(23) -0.006(26) 0.009(17) 0.118(22)
O36 0.218(93) 0.947(284) 0.148(64) 0.212(104) 0.023(55) 0.240(133)
O36' 0.044(23) 0.809(196) 0.027(27) 0.007(55) -0.009(20) 0.142(52)
O37 0.193(22) 0.239(26) 0.343(33) -0.142(24) 0.154(23) -0.113(19)
O41 0.307(34) 0.133(19) 0.060(13) 0.000 0.000 0.107(21)
O42 0.355(37) 0.379(38) 0.149(19) 0.006(22) 0.070(21) -0.181(31)
O43 0.362(35) 0.200(23) 0.195(22) -0.019(18) -0.035(22) -0.114(23)

loop_
_atom_site_label
_atom_site_type_symbol
_atom_site_fract_x
_atom_site_fract_y
_atom_site_fract_z
_atom_site_U_iso_or_equiv
_atom_site_thermal_displace_type
_atom_site_occupancy
_atom_site_calc_flag
_atom_site_refinement_flags
_atom_site_disorder_group
Fe1 Fe 0.15893(10) 0.59917(10) 0.12507(4) 0.0442(7) Uani 1 d . .
Sr1 Sr -0.05494(9) 0.58255(11) 0.15146(4) 0.0721(11) Uani 0.843(7) d P .
Sr2 Sr -0.0250(11) 0.5543(12) 0.1285(4) 0.145(10) Uiso 0.157(7) d P .
O1 O 0.5237(5) 0.9742(5) 0.1786(2) 0.047(3) Uani 1 d . .
O2 O 0.6345(4) 0.9318(5) 0.1789(2) 0.052(3) Uani 1 d . .
O3 O 0.2547(4) 0.7797(5) 0.1850(2) 0.042(3) Uani 1 d . .
O4 O 0.2994(5) 0.8907(4) 0.1849(2) 0.045(3) Uani 1 d . .
O5 O 0.2245(7) 1.1297(6) 0.1832(3) 0.106(5) Uani 1 d . .
O6 O 0.2905(6) 1.1455(5) 0.1505(2) 0.063(3) Uani 1 d . .
O7 O 0.4533(5) 1.1074(5) 0.1311(2) 0.061(3) Uani 1 d . .
O8 O 0.5322(6) 1.1220(6) 0.1593(2) 0.081(4) Uani 1 d . .
O9 O 0.2711(6) 0.4530(6) 0.1588(2) 0.086(4) Uani 1 d . .
O10 O 0.2228(5) 0.5163(5) 0.1305(2) 0.062(3) Uani 1 d . .
O11 O 0.0778(5) 0.5983(5) 0.1501(2) 0.054(3) Uani 1 d . .
O12 O 0.0384(5) 0.6442(6) 0.1838(2) 0.068(3) Uani 1 d . .
N1 N 0.3698(5) 1.0400(6) 0.1611(2) 0.042(3) Uani 1 d . .
N2 N 0.2066(5) 0.6202(6) 0.1617(2) 0.040(3) Uani 1 d . .
C1 C 0.5656(8) 0.9169(8) 0.2518(3) 0.066(5) Uani 1 d . .
H1A H 0.5341(8) 0.9503(8) 0.2572(3) 0.099 Uiso 1 calc R .
H1B H 0.6100(8) 0.9290(8) 0.2571(3) 0.099 Uiso 1 calc R .
H1C H 0.5537(8) 0.8741(8) 0.2586(3) 0.099 Uiso 1 calc R .
C2 C 0.5642(7) 0.9126(7) 0.2244(2) 0.040(4) Uani 1 d . .
H2A H 0.5809(7) 0.9562(7) 0.2187(2) 0.047 Uiso 1 calc R .
C3 C 0.4929(7) 0.9063(7) 0.2135(3) 0.040(4) Uani 1 d . .
C4 C 0.4427(7) 0.8689(6) 0.2253(2) 0.036(4) Uani 1 d . .
H4A H 0.4537(7) 0.8474(6) 0.2399(2) 0.043 Uiso 1 calc R .
C5 C 0.3774(7) 0.8618(7) 0.2165(3) 0.038(4) Uani 1 d . .
C6 C 0.3643(6) 0.8943(7) 0.1948(3) 0.037(4) Uani 1 d . .
C7 C 0.4099(8) 0.9327(7) 0.1821(3) 0.043(4) Uani 1 d . .
C8 C 0.4752(8) 0.9345(7) 0.1911(3) 0.040(4) Uani 1 d . .
C9 C 0.5731(7) 0.9374(8) 0.1656(3) 0.051(4) Uani 1 d . .
H9A H 0.5560(7) 0.8928(8) 0.1620(3) 0.061 Uiso 1 calc R .
H9B H 0.5819(7) 0.9596(8) 0.1500(3) 0.061 Uiso 1 calc R .
C11 C 0.3316(7) 0.8143(8) 0.2560(2) 0.055(4) Uani 1 d . .
H11A H 0.2978(7) 0.7839(8) 0.2619(2) 0.083 Uiso 1 calc R .
H11B H 0.3239(7) 0.8583(8) 0.2627(2) 0.083 Uiso 1 calc R .
H11C H 0.3751(7) 0.7986(8) 0.2610(2) 0.083 Uiso 1 calc R .
C12 C 0.3286(7) 0.8174(6) 0.2285(2) 0.034(4) Uani 1 d . .
H12A H 0.2838(7) 0.8344(6) 0.2242(2) 0.041 Uiso 1 calc R .
C13 C 0.3349(7) 0.7498(8) 0.2170(2) 0.037(4) Uani 1 d . .
C14 C 0.3778(7) 0.6986(8) 0.2256(3) 0.041(4) Uani 1 d . .
H14A H 0.4003(7) 0.7062(8) 0.2403(3) 0.049 Uiso 1 calc R .
C15 C 0.3892(6) 0.6378(7) 0.2138(3) 0.032(3) Uani 1 d . .
C16 C 0.3554(7) 0.6287(7) 0.1917(3) 0.041(4) Uani 1 d . .
C17 C 0.3086(7) 0.6745(8) 0.1818(3) 0.041(4) Uani 1 d . .
C18 C 0.3010(7) 0.7348(7) 0.1950(3) 0.041(4) Uani 1 d . .
C19 C 0.2832(7) 0.8327(8) 0.1708(3) 0.051(4) Uani 1 d . .
H19A H 0.3236(7) 0.8163(8) 0.1629(3) 0.061 Uiso 1 calc R .
H19B H 0.2516(7) 0.8453(8) 0.1580(3) 0.061 Uiso 1 calc R .
C21 C 0.3948(7) 0.9699(6) 0.1583(2) 0.039(4) Uani 1 d . .
H21A H 0.4355(7) 0.9710(6) 0.1485(2) 0.047 Uiso 1 calc R .
H21B H 0.3616(7) 0.9444(6) 0.1492(2) 0.047 Uiso 1 calc R .
C22 C 0.3074(7) 1.0471(7) 0.1751(3) 0.052(4) Uani 1 d . .
H22A H 0.3174(7) 1.0454(7) 0.1925(3) 0.062 Uiso 1 calc R .
H22B H 0.2777(7) 1.0099(7) 0.1712(3) 0.062 Uiso 1 calc R .
C23 C 0.2724(8) 1.1119(9) 0.1693(4) 0.061(5) Uani 1 d . .
C24 C 0.4226(8) 1.0847(8) 0.1718(3) 0.055(5) Uani 1 d . .
H24A H 0.4449(8) 1.0611(8) 0.1851(3) 0.066 Uiso 1 calc R .
H24B H 0.4011(8) 1.1242(8) 0.1787(3) 0.066 Uiso 1 calc R .
C25 C 0.4748(10) 1.1067(8) 0.1533(3) 0.061(5) Uani 1 d . .
C31 C 0.2697(6) 0.6571(7) 0.1585(3) 0.042(4) Uani 1 d . .
H31A H 0.2599(6) 0.6986(7) 0.1499(3) 0.050 Uiso 1 calc R .
H31B H 0.2989(6) 0.6306(7) 0.1480(3) 0.050 Uiso 1 calc R .
C32 C 0.2166(7) 0.5525(8) 0.1717(3) 0.054(5) Uani 1 d . .
H32A H 0.1745(7) 0.5368(8) 0.1786(3) 0.064 Uiso 1 calc R .
H32B H 0.2492(7) 0.5548(8) 0.1849(3) 0.064 Uiso 1 calc R .
C33 C 0.2405(9) 0.5026(10) 0.1529(4) 0.062(5) Uani 1 d . .
C34 C 0.1561(6) 0.6581(8) 0.1760(3) 0.047(4) Uani 1 d . .
H34A H 0.1583(6) 0.7055(8) 0.1718(3) 0.056 Uiso 1 calc R .
H34B H 0.1650(6) 0.6534(8) 0.1934(3) 0.056 Uiso 1 calc R .
C35 C 0.0850(8) 0.6295(8) 0.1697(3) 0.047(4) Uani 1 d . .
O21 O 0.5000 0.7500 0.1757(5) 0.159(10) Uani 1 d S .
O22 O 0.4041(13) 0.7448(20) 0.1339(5) 0.154(11) Uani 0.65 d P .
O22' O 0.4309(24) 0.8166(29) 0.1335(8) 0.125(16) Uani 0.35 d P .
O31 O -0.0614(8) 0.7124(7) 0.1477(3) 0.141(7) Uani 1 d . .
O32 O -0.1425(20) 0.4840(35) 0.1493(13) 0.108(19) Uani 0.55 d P .
O32' O -0.1352(41) 0.4772(45) 0.1412(20) 0.174(44) Uani 0.45 d P .
O33 O -0.0223(9) 0.4930(10) 0.1834(4) 0.184(8) Uani 1 d . .
O34 O -0.1595(6) 0.6169(7) 0.1244(2) 0.100(4) Uani 1 d . .
O35 O -0.0151(11) 0.6316(16) 0.1053(4) 0.257(14) Uani 1 d . .
O36 O -0.1404(45) 0.6017(100) 0.1869(16) 0.437(105) Uani 0.55 d P .
O36' O -0.1217(35) 0.6194(100) 0.1899(12) 0.293(66) Uani 0.45 d P .
O37 O -0.0061(12) 0.4904(14) 0.1217(5) 0.258(15) Uani 1 d . .
O41 O 0.0000 0.7500 0.2158(3) 0.167(12) Uani 1 d S .
O42 O 0.1449(15) 1.0453(16) 0.2095(4) 0.294(16) Uani 1 d . .
O43 O 0.6325(15) 1.0924(12) 0.1962(4) 0.252(12) Uani 1 d . .
O44 O 0.1967(23) 0.3390(22) 0.1638(8) 0.402(22) Uiso 1 d . .
O45 O 0.6024(29) 1.1092(28) 0.2468(10) 0.524(32) Uiso 1 d . .
O46 O 0.0944(43) 1.1733(40) 0.1539(14) 0.709(51) Uiso 1 d . .

loop_
_atom_type_symbol
_atom_type_description
_atom_type_scat_dispersion_real
_atom_type_scat_dispersion_imag
_atom_type_scat_source
C C 0.0033 0.0016 'International Tables Vol C Tables 4.2.6.8 and 6.1.1.4'
H H 0.0000 0.0000 'International Tables Vol C Tables 4.2.6.8 and 6.1.1.4'
N N 0.0061 0.0033 'International Tables Vol C Tables 4.2.6.8 and 6.1.1.4'
O O 0.0106 0.0060 'International Tables Vol C Tables 4.2.6.8 and 6.1.1.4'
Fe Fe 0.3463 0.8444 'International Tables Vol C Tables 4.2.6.8 and 6.1.1.4'
Sr Sr -1.5307 3.2498 'International Tables Vol C Tables 4.2.6.8 and 6.1.1.4'

loop_
_geom_angle_atom_site_label_1
_geom_angle_atom_site_label_2
_geom_angle_atom_site_label_3
_geom_angle
_geom_angle_site_symmetry_1
_geom_angle_site_symmetry_3
_geom_angle_publ_flag
O10 Fe1 O6 88.2(4) . 12_766 y
O10 Fe1 O11 111.4(4) . . y
O6 Fe1 O11 91.7(4) 12_766 . y
O10 Fe1 O7 151.6(4) . 12_766 y
O6 Fe1 O7 110.8(5) 12_766 12_766 y
O11 Fe1 O7 89.7(4) . 12_766 y
O10 Fe1 N2 76.5(4) . . y
O6 Fe1 N2 154.5(4) 12_766 . y
O11 Fe1 N2 75.5(4) . . y
O7 Fe1 N2 91.3(4) 12_766 . y
O10 Fe1 N1 89.6(4) . 12_766 y
O6 Fe1 N1 75.9(4) 12_766 12_766 y
O11 Fe1 N1 155.5(4) . 12_766 y
O7 Fe1 N1 75.7(4) 12_766 12_766 y
N2 Fe1 N1 123.5(4) . 12_766 y
O10 Fe1 Sr2 113.2(5) . . n
O6 Fe1 Sr2 53.5(5) 12_766 . n
O11 Fe1 Sr2 39.3(5) . . n
O7 Fe1 Sr2 95.2(5) 12_766 . n
N2 Fe1 Sr2 114.1(4) . . n
N1 Fe1 Sr2 121.5(5) 12_766 . n
Sr2 Sr1 O36' 171.4(35) . . n
Sr2 Sr1 O33 101.9(10) . . n
O36' Sr1 O33 77.1(35) . . n
Sr2 Sr1 O31 109.1(10) . . n
O36' Sr1 O31 75.9(44) . . n
O33 Sr1 O31 139.0(6) . . n
Sr2 Sr1 O32 86.9(19) . . n
O36' Sr1 O32 84.7(42) . . n
O33 Sr1 O32 71.4(12) . . n
O31 Sr1 O32 135.0(14) . . n
Sr2 Sr1 O36 159.5(39) . . n
O36' Sr1 O36 11.9(66) . . n
O33 Sr1 O36 76.3(31) . . n
O31 Sr1 O36 83.2(43) . . n
O32 Sr1 O36 73.1(46) . . n
Sr2 Sr1 O37 22.5(10) . . n
O36' Sr1 O37 152.3(45) . . n
O33 Sr1 O37 80.9(9) . . n
O31 Sr1 O37 131.5(7) . . n
O32 Sr1 O37 72.4(18) . . n
O36 Sr1 O37 143.2(45) . . n
Sr2 Sr1 O34 86.7(9) . . n
O36' Sr1 O34 88.6(16) . . n
O33 Sr1 O34 139.1(5) . . n
O31 Sr1 O34 70.1(4) . . n
O32 Sr1 O34 69.2(12) . . n
O36 Sr1 O34 82.0(18) . . n
O37 Sr1 O34 97.3(7) . . n
Sr2 Sr1 O11 68.1(8) . . n
O36' Sr1 O11 119.9(22) . . n
O33 Sr1 O11 81.3(5) . . n
O31 Sr1 O11 86.0(4) . . n
O32 Sr1 O11 138.2(15) . . n
O36 Sr1 O11 130.7(26) . . n
O37 Sr1 O11 72.5(5) . . n
O34 Sr1 O11 137.5(4) . . n
Sr2 Sr1 O32' 76.7(26) . . n
O36' Sr1 O32' 94.8(45) . . n
O33 Sr1 O32' 75.6(18) . . n
O31 Sr1 O32' 136.8(18) . . n
O32 Sr1 O32' 10.3(39) . . n
O36 Sr1 O32' 83.1(48) . . n
O37 Sr1 O32' 63.2(25) . . n
O34 Sr1 O32' 67.6(17) . . n
O11 Sr1 O32' 132.4(22) . . n
Sr2 Sr1 O35 43.0(10) . . n
O36' Sr1 O35 140.5(40) . . n
O33 Sr1 O35 140.7(7) . . n
O31 Sr1 O35 66.3(7) . . n
O32 Sr1 O35 113.9(17) . . n
O36 Sr1 O35 142.9(31) . . n
O37 Sr1 O35 65.5(8) . . n
O34 Sr1 O35 68.5(5) . . n
O11 Sr1 O35 69.8(5) . . n
O32' Sr1 O35 104.5(23) . . n
Sr2 Sr1 O12 115.0(8) . . n
O36' Sr1 O12 73.1(24) . . n
O33 Sr1 O12 73.4(5) . . n
O31 Sr1 O12 69.6(4) . . n
O32 Sr1 O12 141.7(14) . . n
O36 Sr1 O12 84.4(31) . . n
O37 Sr1 O12 116.3(6) . . n
O34 Sr1 O12 138.6(4) . . n
O11 Sr1 O12 46.9(3) . . n
O32' Sr1 O12 148.5(19) . . n
O35 Sr1 O12 102.8(6) . . n
O37 Sr2 Sr1 132.9(20) . . n
O37 Sr2 O35 120.8(20) . . n
Sr1 Sr2 O35 106.3(15) . . n
O37 Sr2 O11 103.0(16) . . n
Sr1 Sr2 O11 78.4(9) . . n
O35 Sr2 O11 87.1(11) . . n
O37 Sr2 O32' 76.8(26) . . n
Sr1 Sr2 O32' 71.5(26) . . n
O35 Sr2 O32' 131.6(20) . . n
O11 Sr2 O32' 136.0(22) . . n
O37 Sr2 O32 83.2(20) . . n
Sr1 Sr2 O32 62.7(17) . . n
O35 Sr2 O32 133.3(16) . . n
O11 Sr2 O32 128.8(15) . . n
O32' Sr2 O32 8.9(37) . . n
O37 Sr2 O34 128.0(16) . . n
Sr1 Sr2 O34 62.9(8) . . n
O35 Sr2 O34 73.7(9) . . n
O11 Sr2 O34 128.5(10) . . n
O32' Sr2 O34 62.3(19) . . n
O32 Sr2 O34 60.8(13) . . n
O37 Sr2 O6 62.9(12) . 12_766 n
Sr1 Sr2 O6 143.8(11) . 12_766 n
O35 Sr2 O6 69.9(9) . 12_766 n
O11 Sr2 O6 65.5(6) . 12_766 n
O32' Sr2 O6 138.9(26) . 12_766 n
O32 Sr2 O6 146.1(18) . 12_766 n
O34 Sr2 O6 140.1(9) . 12_766 n
O37 Sr2 O33 84.0(17) . . n
Sr1 Sr2 O33 51.1(8) . . n
O35 Sr2 O33 150.8(14) . . n
O11 Sr2 O33 71.5(6) . . n
O32' Sr2 O33 64.6(20) . . n
O32 Sr2 O33 58.6(12) . . n
O34 Sr2 O33 104.1(8) . . n
O6 Sr2 O33 115.6(8) 12_766 . n
O37 Sr2 Fe1 86.6(13) . . n
Sr1 Sr2 Fe1 109.7(10) . . n
O35 Sr2 Fe1 72.0(9) . . n
O11 Sr2 Fe1 32.1(4) . . n
O32' Sr2 Fe1 156.0(19) . . n
O32 Sr2 Fe1 154.1(12) . . n
O34 Sr2 Fe1 140.7(8) . . n
O6 Sr2 Fe1 34.1(3) 12_766 . n
O33 Sr2 Fe1 96.8(6) . . n
C9 O1 C8 115.1(10) . . y
C16 O2 C9 116.4(11) 6_564 . y
C18 O3 C19 115.1(10) . . y
C6 O4 C19 117.3(10) . . y
C23 O6 Fe1 114.7(9) . 15_565 n
C23 O6 Sr2 152.6(10) . 15_565 n
Fe1 O6 Sr2 92.4(6) 15_565 15_565 n
C25 O7 Fe1 118.3(11) . 15_565 n
C33 O10 Fe1 117.3(11) . . n
C35 O11 Fe1 117.6(9) . . n
C35 O11 Sr2 132.1(11) . . n
Fe1 O11 Sr2 108.6(7) . . n
C35 O11 Sr1 98.6(9) . . n
Fe1 O11 Sr1 140.9(5) . . n
Sr2 O11 Sr1 33.5(6) . . n
C35 O12 Sr1 90.2(9) . . n
C22 N1 C21 115.4(11) . . y
C22 N1 C24 109.6(11) . . y
C21 N1 C24 111.3(10) . . y
C22 N1 Fe1 104.8(8) . 15_565 n
C21 N1 Fe1 113.1(8) . 15_565 n
C24 N1 Fe1 101.5(8) . 15_565 n
C32 N2 C31 112.8(11) . . y
C32 N2 C34 111.4(11) . . y
C31 N2 C34 112.9(11) . . y
C32 N2 Fe1 102.5(8) . . n
C31 N2 Fe1 110.5(8) . . n
C34 N2 Fe1 106.1(8) . . n
C15 C2 C1 114.5(12) 6_564 . y
C15 C2 C3 111.7(11) 6_564 . y
C1 C2 C3 113.9(12) . . y
C8 C3 C4 115.9(13) . . y
C8 C3 C2 122.5(13) . . y
C4 C3 C2 121.5(12) . . y
C5 C4 C3 124.1(13) . . y
C6 C5 C4 115.2(12) . . y
C6 C5 C12 122.8(13) . . y
C4 C5 C12 121.7(13) . . y
C7 C6 C5 124.9(13) . . y
C7 C6 O4 116.1(13) . . y
C5 C6 O4 118.9(12) . . y
C6 C7 C8 116.9(14) . . y
C6 C7 C21 124.8(13) . . y
C8 C7 C21 118.2(13) . . y
C3 C8 C7 122.5(14) . . y
C3 C8 O1 118.1(13) . . y
C7 C8 O1 118.8(13) . . y
O2 C9 O1 112.1(12) . . y
C5 C12 C13 107.5(11) . . y
C5 C12 C11 116.3(12) . . y
C13 C12 C11 112.3(12) . . y
C18 C13 C14 114.9(13) . . y
C18 C13 C12 120.7(13) . . y
C14 C13 C12 124.3(12) . . y
C15 C14 C13 125.1(13) . . y
C14 C15 C16 115.8(13) . . y
C14 C15 C2 120.9(13) . 6_564 y
C16 C15 C2 123.4(13) . 6_564 y
C15 C16 O2 118.2(13) . 6_564 y
C15 C16 C17 124.5(14) . . y
O2 C16 C17 117.2(13) 6_564 . y
C16 C17 C18 115.1(14) . . y
C16 C17 C31 120.5(14) . . y
C18 C17 C31 124.5(13) . . y
O3 C18 C13 120.9(13) . . y
O3 C18 C17 114.6(13) . . y
C13 C18 C17 124.5(14) . . y
O4 C19 O3 113.3(12) . . y
N1 C21 C7 115.7(11) . . y
N1 C22 C23 111.7(13) . . y
O5 C23 O6 123.1(16) . . y
O5 C23 C22 117.8(18) . . y
O6 C23 C22 119.1(14) . . y
N1 C24 C25 113.2(13) . . y
O8 C25 O7 124.2(16) . . y
O8 C25 C24 122.1(17) . . y
O7 C25 C24 113.7(17) . . y
N2 C31 C17 116.7(11) . . y
N2 C32 C33 113.2(13) . . y
O9 C33 O10 124.0(18) . . y
O9 C33 C32 121.3(18) . . y
O10 C33 C32 114.7(17) . . y
N2 C34 C35 108.3(12) . . y
O12 C35 O11 124.3(15) . . y
O12 C35 C34 117.2(15) . . y
O11 C35 C34 118.2(13) . . y
O12 C35 Sr1 66.3(8) . . n
O11 C35 Sr1 58.0(8) . . n
C34 C35 Sr1 173.0(10) . . n
O22' O22 O22' 125.1(33) . 12_766 n
O22 O22' O22 126.4(33) . 15_565 n
O32' O32 Sr1 92.9(100) . . n
O32' O32 Sr2 62.9(100) . . n
Sr1 O32 Sr2 30.5(7) . . n
O32 O32' Sr1 76.8(100) . . n
O32 O32' Sr2 108.2(100) . . n
Sr1 O32' Sr2 31.8(10) . . n
Sr1 O33 Sr2 26.9(5) . . n
Sr1 O34 Sr2 30.3(5) . . n
Sr2 O35 Sr1 30.7(8) . . n
O36' O36 Sr1 82.7(100) . . n
O36 O36' Sr1 85.3(100) . . n
Sr2 O37 Sr1 24.6(11) . . n

loop_
_geom_bond_atom_site_label_1
_geom_bond_atom_site_label_2
_geom_bond_distance
_geom_bond_site_symmetry_2
_geom_bond_publ_flag
Fe1 O10 2.102(10) . y
Fe1 O6 2.115(11) 12_766 y
Fe1 O11 2.116(10) . y
Fe1 O7 2.123(11) 12_766 y
Fe1 N2 2.251(11) . y
Fe1 N1 2.258(11) 12_766 y
Fe1 Sr2 3.77(2) . n
Sr1 Sr2 1.50(2) . n
Sr1 O36' 2.59(7) . y
Sr1 O33 2.58(2) . y
Sr1 O31 2.594(14) . y
Sr1 O32 2.63(5) . y
Sr1 O36 2.60(9) . y
Sr1 O37 2.63(2) . y
Sr1 O34 2.640(12) . y
Sr1 O11 2.660(10) . y
Sr1 O32' 2.69(8) . y
Sr1 O35 2.81(3) . y
Sr1 O12 2.840(11) . y
Sr2 O37 1.38(3) . n
Sr2 O35 2.00(3) . n
Sr2 O11 2.52(2) . n
Sr2 O32' 2.76(8) . n
Sr2 O32 2.95(5) . n
Sr2 O34 2.96(3) . n
Sr2 O6 3.03(3) 12_766 n
Sr2 O33 3.24(3) . n
O1 C9 1.42(2) . y
O1 C8 1.42(2) . y
O2 C16 1.41(2) 6_564 y
O2 C9 1.43(2) . y
O3 C18 1.39(2) . y
O3 C19 1.43(2) . y
O4 C6 1.402(15) . y
O4 C19 1.42(2) . y
O5 C23 1.27(2) . y
O6 C23 1.28(2) . y
O6 Fe1 2.115(11) 15_565 y
O6 Sr2 3.03(3) 15_565 y
O7 C25 1.28(2) . y
O7 Fe1 2.123(11) 15_565 y
O8 C25 1.23(2) . y
O9 C33 1.20(2) . y
O10 C33 1.30(2) . y
O11 C35 1.25(2) . y
O12 C35 1.24(2) . y
N1 C22 1.46(2) . y
N1 C21 1.49(2) . y
N1 C24 1.49(2) . y
N1 Fe1 2.258(11) 15_565 y
N2 C32 1.47(2) . y
N2 C31 1.47(2) . y
N2 C34 1.48(2) . y
C1 C2 1.49(2) . y
C2 C15 1.48(2) 6_564 y
C2 C3 1.54(2) . y
C3 C8 1.39(2) . y
C3 C4 1.40(2) . y
C4 C5 1.39(2) . y
C5 C6 1.37(2) . y
C5 C12 1.47(2) . y
C6 C7 1.37(2) . y
C7 C8 1.39(2) . y
C7 C21 1.52(2) . y
C11 C12 1.50(2) . y
C12 C13 1.49(2) . y
C13 C18 1.41(2) . y
C13 C14 1.41(2) . y
C14 C15 1.39(2) . y
C15 C16 1.39(2) . y
C15 C2 1.48(2) 6_564 y
C16 O2 1.41(2) 6_564 y
C16 C17 1.41(2) . y
C17 C18 1.41(2) . y
C17 C31 1.53(2) . y
C22 C23 1.50(2) . y
C24 C25 1.52(2) . y
C32 C33 1.50(2) . y
C34 C35 1.56(2) . y
O22 O22' 1.53(5) . n
O22 O22' 1.69(4) 12_766 n
O22' O22 1.69(4) 15_565 n
O32 O32' 0.48(19) . n
O36 O36' 0.54(30) . n
